data_4320694
loop_
_publ_author_name
'Clara Vi\~nas'
'Gemma Barber\`a'
'Josep M. Oliva'
'Francesc Teixidor'
'Alan J. Welch'
'Georgina M. Rosair'

_publ_contact_author
;
       Dr G M Rosair
       Department of Chemistry
       Heriot-Watt University
       Edinburgh EH14 4AS
;
_publ_contact_author_email G.M.Rosair@hw.ac.uk
_publ_contact_author_fax '0131 451 3180'
_publ_contact_author_phone '0131 451-8036'
_publ_section_title
;
 Are Halocarboranes Suitable for Substitution Reactions? The Case for
 3-I-1,2-closo-C2B10H11: Molecular Orbital Calculations,
 Aryldehalogenation Reactions,11B NMR Interpretation of closo-Carboranes,
 and Molecular Structures of 1-Ph-3-Br-1,2-closo-C2B10H10 and
 3-Ph-1,2-closo-C2B10H11
;
_journal_name_full 'Inorganic Chemistry'
_journal_page_first 6555
_journal_page_last 6562
_journal_paper_doi 10.1021/ic010493o
_journal_volume 40
_journal_year 2001
_chemical_formula_sum 'C8 H16 B10'
_chemical_formula_weight 220.31
_chemical_name_systematic
;
?
;
_space_group_IT_number 14
_symmetry_cell_setting monoclinic
_symmetry_space_group_name_Hall '-P 2ybc'
_symmetry_space_group_name_H-M 'P 1 21/c 1'
_atom_sites_solution_hydrogens geom
_atom_sites_solution_primary direct
_atom_sites_solution_secondary difmap
_audit_creation_method SHELXL-97
_cell_angle_alpha 90.00
_cell_angle_beta 99.26(2)
_cell_angle_gamma 90.00
_cell_formula_units_Z 4
_cell_length_a 10.405(2)
_cell_length_b 9.779(2)
_cell_length_c 12.746(2)
_cell_measurement_reflns_used 46
_cell_measurement_temperature 293(2)
_cell_measurement_theta_max 26.127
_cell_measurement_theta_min 6.461
_cell_volume 1280.0(4)
_computing_cell_refinement 'Bruker XSCANS'
_computing_data_collection 'Bruker XSCANS'
_computing_data_reduction 'Bruker XSCANS'
_computing_molecular_graphics 'Bruker SHELXTL'
_computing_publication_material 'Bruker SHELXTL'
_computing_structure_refinement 'SHELXL-97 (Sheldrick, 1997)'
_computing_structure_solution 'SHELXS-97 (Sheldrick, 1990)'
_diffrn_ambient_temperature 293(2)
_diffrn_measured_fraction_theta_full 0.999
_diffrn_measured_fraction_theta_max 0.999
_diffrn_measurement_method '\w scans'
_diffrn_radiation_monochromator graphite
_diffrn_radiation_source 'fine-focus sealed tube'
_diffrn_radiation_type MoK\a
_diffrn_radiation_wavelength 0.71073
_diffrn_reflns_av_R_equivalents 0.0456
_diffrn_reflns_av_sigmaI/netI 0.0555
_diffrn_reflns_limit_h_max 12
_diffrn_reflns_limit_h_min -1
_diffrn_reflns_limit_k_max 11
_diffrn_reflns_limit_k_min -1
_diffrn_reflns_limit_l_max 15
_diffrn_reflns_limit_l_min -15
_diffrn_reflns_number 2971
_diffrn_reflns_theta_full 25.00
_diffrn_reflns_theta_max 25.00
_diffrn_reflns_theta_min 1.98
_diffrn_standards_decay_% none
_diffrn_standards_interval_count 97
_diffrn_standards_number 3
_exptl_absorpt_coefficient_mu 0.053
_exptl_absorpt_correction_type none
_exptl_crystal_colour colourless
_exptl_crystal_density_diffrn 1.143
_exptl_crystal_density_method 'not measured'
_exptl_crystal_description needle
_exptl_crystal_F_000 456
_exptl_crystal_size_max 0.10
_exptl_crystal_size_mid 0.68
_exptl_crystal_size_min 0.24
_refine_diff_density_max 0.237
_refine_diff_density_min -0.202
_refine_diff_density_rms 0.043
_refine_ls_extinction_method none
_refine_ls_goodness_of_fit_ref 1.042
_refine_ls_hydrogen_treatment mixed
_refine_ls_matrix_type full
_refine_ls_number_parameters 197
_refine_ls_number_reflns 2246
_refine_ls_number_restraints 11
_refine_ls_restrained_S_all 1.050
_refine_ls_R_factor_all 0.0708
_refine_ls_R_factor_gt 0.0499
_refine_ls_shift/su_max 0.000
_refine_ls_shift/su_mean 0.000
_refine_ls_structure_factor_coef Fsqd
_refine_ls_weighting_details 'calc w=1/[\s^2^(Fo^2^)+(0.0682P)^2^+0.3657P] where P=(Fo^2^+2Fc^2^)/3'
_refine_ls_weighting_scheme calc
_refine_ls_wR_factor_gt 0.1258
_refine_ls_wR_factor_ref 0.1399
_reflns_number_gt 1724
_reflns_number_total 2246
_reflns_threshold_expression >2sigma(I)
_cod_data_source_file ic010493o_2.cif
_cod_data_source_block 3Ph12C2B10H11
_cod_depositor_comments
;
The following automatic conversions were performed:

'_symmetry_cell_setting' value 'Monoclinic' changed to 'monoclinic'
according to the built-in table from CIF Core dictionary named
'cif_core.dic' version 2.4.1 from 2010-06-29.

Automatic conversion script
Id: cif_fix_values 1646 2011-03-28 12:23:43Z adriana 
;
_cod_database_code 4320694

loop_
_symmetry_equiv_pos_as_xyz
'x, y, z'
'-x, y+1/2, -z+1/2'
'-x, -y, -z'
'x, -y-1/2, z-1/2'

loop_
_atom_site_label
_atom_site_type_symbol
_atom_site_fract_x
_atom_site_fract_y
_atom_site_fract_z
_atom_site_U_iso_or_equiv
_atom_site_adp_type
_atom_site_occupancy
_atom_site_symmetry_multiplicity
_atom_site_calc_flag
_atom_site_refinement_flags
_atom_site_disorder_assembly
_atom_site_disorder_group
C1 C 0.24042(17) 0.19691(19) 0.59272(13) 0.0226(4) Uani 1 1 d D . .
H1 H 0.2151(18) 0.216(2) 0.5108(12) 0.027 Uiso 1 1 d D . .
C2 C 0.20752(17) 0.04418(19) 0.63127(14) 0.0230(4) Uani 1 1 d D . .
H2 H 0.1605(18) -0.0193(19) 0.5694(13) 0.028 Uiso 1 1 d D . .
B3 B 0.1094(2) 0.1786(2) 0.66017(15) 0.0215(4) Uani 1 1 d . . .
B4 B 0.2234(2) 0.3166(2) 0.68538(16) 0.0245(5) Uani 1 1 d D . .
H4 H 0.1872(18) 0.4193(17) 0.6599(15) 0.029 Uiso 1 1 d D . .
B5 B 0.3798(2) 0.2598(2) 0.66427(17) 0.0275(5) Uani 1 1 d D . .
H5 H 0.4424(18) 0.3284(19) 0.6257(15) 0.033 Uiso 1 1 d D . .
B6 B 0.3678(2) 0.0842(2) 0.62661(17) 0.0275(5) Uani 1 1 d D . .
H6 H 0.4097(18) 0.040(2) 0.5610(14) 0.033 Uiso 1 1 d D . .
B7 B 0.1650(2) 0.0465(2) 0.75419(16) 0.0267(5) Uani 1 1 d D . .
H7 H 0.0922(17) -0.0273(19) 0.7695(16) 0.032 Uiso 1 1 d D . .
B8 B 0.1778(2) 0.2223(2) 0.79249(16) 0.0269(5) Uani 1 1 d D . .
H8 H 0.1132(18) 0.273(2) 0.8431(14) 0.032 Uiso 1 1 d D . .
B9 B 0.3438(2) 0.2725(2) 0.79572(17) 0.0296(5) Uani 1 1 d D . .
H9 H 0.3880(19) 0.3520(19) 0.8512(15) 0.035(6) Uiso 1 1 d D . .
B10 B 0.4324(2) 0.1285(2) 0.75894(17) 0.0288(5) Uani 1 1 d D . .
H10 H 0.5365(15) 0.114(2) 0.7886(15) 0.035 Uiso 1 1 d D . .
B11 B 0.3213(2) -0.0109(2) 0.73338(17) 0.0292(5) Uani 1 1 d D . .
H11 H 0.3461(19) -0.1203(16) 0.7374(16) 0.035 Uiso 1 1 d D . .
B12 B 0.3069(2) 0.1051(2) 0.83829(17) 0.0295(5) Uani 1 1 d D . .
H12 H 0.3305(19) 0.073(2) 0.9208(12) 0.035 Uiso 1 1 d D . .
C31 C -0.03411(17) 0.19696(18) 0.60241(13) 0.0220(4) Uani 1 1 d . . .
C32 C -0.13619(18) 0.1345(2) 0.64308(14) 0.0274(4) Uani 1 1 d . . .
H32 H -0.1172 0.0757 0.7009 0.033 Uiso 1 1 calc R . .
C33 C -0.26507(18) 0.1578(2) 0.59956(15) 0.0327(5) Uani 1 1 d . . .
H33 H -0.3313 0.1158 0.6288 0.039 Uiso 1 1 calc R . .
C34 C -0.29567(18) 0.2433(2) 0.51272(16) 0.0331(5) Uani 1 1 d . . .
H34 H -0.3822 0.2592 0.4835 0.040 Uiso 1 1 calc R . .
C35 C -0.19672(19) 0.3049(2) 0.46992(16) 0.0327(5) Uani 1 1 d . . .
H35 H -0.2166 0.3611 0.4107 0.039 Uiso 1 1 calc R . .
C36 C -0.06739(18) 0.2834(2) 0.51463(15) 0.0281(4) Uani 1 1 d . . .
H36 H -0.0018 0.3272 0.4858 0.034 Uiso 1 1 calc R . .

loop_
_atom_site_aniso_label
_atom_site_aniso_U_11
_atom_site_aniso_U_22
_atom_site_aniso_U_33
_atom_site_aniso_U_23
_atom_site_aniso_U_13
_atom_site_aniso_U_12
C1 0.0211(9) 0.0273(10) 0.0198(9) 0.0002(7) 0.0046(7) -0.0019(7)
C2 0.0205(9) 0.0241(10) 0.0242(9) -0.0024(7) 0.0024(7) 0.0002(7)
B3 0.0248(10) 0.0222(10) 0.0185(9) -0.0009(8) 0.0068(8) -0.0013(8)
B4 0.0274(10) 0.0217(10) 0.0244(10) -0.0016(8) 0.0038(8) -0.0031(8)
B5 0.0220(10) 0.0339(12) 0.0260(10) 0.0002(9) 0.0019(8) -0.0068(9)
B6 0.0204(10) 0.0365(12) 0.0249(10) -0.0061(9) 0.0012(8) 0.0016(9)
B7 0.0271(11) 0.0288(11) 0.0245(10) 0.0068(9) 0.0046(8) -0.0008(9)
B8 0.0310(11) 0.0320(12) 0.0181(9) -0.0008(9) 0.0049(8) -0.0012(9)
B9 0.0316(11) 0.0326(12) 0.0236(11) -0.0044(9) 0.0011(9) -0.0048(10)
B10 0.0244(11) 0.0354(12) 0.0251(10) -0.0016(9) -0.0006(9) -0.0012(9)
B11 0.0267(11) 0.0289(12) 0.0296(11) 0.0012(9) -0.0024(9) 0.0028(9)
B12 0.0306(12) 0.0358(12) 0.0206(10) 0.0043(9) -0.0002(9) -0.0011(10)
C31 0.0233(9) 0.0216(9) 0.0219(9) -0.0036(7) 0.0063(7) 0.0014(7)
C32 0.0282(10) 0.0303(10) 0.0240(9) 0.0017(8) 0.0054(7) -0.0007(8)
C33 0.0246(10) 0.0410(12) 0.0343(10) -0.0029(9) 0.0104(8) -0.0028(9)
C34 0.0232(9) 0.0352(11) 0.0396(12) -0.0068(9) 0.0006(8) 0.0066(8)
C35 0.0338(11) 0.0286(10) 0.0338(10) 0.0054(8) -0.0006(8) 0.0060(9)
C36 0.0296(10) 0.0266(10) 0.0289(10) 0.0024(8) 0.0074(8) 0.0008(8)

loop_
_atom_type_symbol
_atom_type_description
_atom_type_scat_dispersion_real
_atom_type_scat_dispersion_imag
_atom_type_scat_source
C C 0.0033 0.0016 'International Tables Vol C Tables 4.2.6.8 and 6.1.1.4'
H H 0.0000 0.0000 'International Tables Vol C Tables 4.2.6.8 and 6.1.1.4'
B B 0.0013 0.0007 'International Tables Vol C Tables 4.2.6.8 and 6.1.1.4'

loop_
_geom_angle_atom_site_label_1
_geom_angle_atom_site_label_2
_geom_angle_atom_site_label_3
_geom_angle
_geom_angle_site_symmetry_1
_geom_angle_site_symmetry_3
_geom_angle_publ_flag
C2 C1 B4 111.96(13) . . ?
C2 C1 B5 111.91(14) . . ?
B4 C1 B5 63.34(12) . . y
C2 C1 B6 61.83(12) . . y
B4 C1 B6 115.46(14) . . ?
B5 C1 B6 62.71(12) . . y
C2 C1 B3 62.28(11) . . y
B4 C1 B3 63.03(11) . . y
B5 C1 B3 116.26(14) . . ?
B6 C1 B3 116.34(14) . . ?
C2 C1 H1 115.6(11) . . ?
B4 C1 H1 122.2(11) . . ?
B5 C1 H1 121.6(11) . . ?
B6 C1 H1 114.9(11) . . ?
B3 C1 H1 114.8(10) . . ?
C1 C2 B7 111.46(14) . . ?
C1 C2 B11 111.59(14) . . ?
B7 C2 B11 63.23(12) . . y
C1 C2 B6 61.91(12) . . y
B7 C2 B6 115.26(14) . . ?
B11 C2 B6 62.60(12) . . y
C1 C2 B3 61.90(11) . . y
B7 C2 B3 62.93(12) . . y
B11 C2 B3 115.93(14) . . ?
B6 C2 B3 116.09(14) . . ?
C1 C2 H2 114.1(11) . . ?
B7 C2 H2 122.5(11) . . ?
B11 C2 H2 124.4(11) . . ?
B6 C2 H2 116.2(11) . . ?
B3 C2 H2 112.6(11) . . ?
C31 B3 C1 121.44(14) . . y
C31 B3 C2 122.33(15) . . y
C1 B3 C2 55.82(10) . . y
C31 B3 B8 128.74(15) . . y
C1 B3 B8 102.69(14) . . ?
C2 B3 B8 102.95(14) . . ?
C31 B3 B4 123.50(16) . . y
C1 B3 B4 57.36(11) . . y
C2 B3 B4 102.32(14) . . ?
B8 B3 B4 59.70(11) . . y
C31 B3 B7 125.27(15) . . y
C1 B3 B7 102.18(14) . . ?
C2 B3 B7 57.32(11) . . y
B8 B3 B7 60.09(12) . . y
B4 B3 B7 106.86(14) . . ?
C1 B4 B8 104.36(15) . . ?
C1 B4 B9 104.13(15) . . ?
B8 B4 B9 60.46(12) . . y
C1 B4 B5 58.52(11) . . y
B8 B4 B5 108.53(15) . . ?
B9 B4 B5 59.96(12) . . y
C1 B4 B3 59.61(11) . . y
B8 B4 B3 59.67(11) . . y
B9 B4 B3 108.68(15) . . ?
B5 B4 B3 109.41(15) . . ?
C1 B4 H4 119.6(10) . . n
B8 B4 H4 125.4(10) . . n
B9 B4 H4 128.1(10) . . n
B5 B4 H4 121.1(10) . . n
B3 B4 H4 116.7(10) . . n
C1 B5 B9 103.85(14) . . ?
C1 B5 B4 58.14(11) . . y
B9 B5 B4 59.98(12) . . y
C1 B5 B6 59.34(11) . . y
B9 B5 B6 107.73(16) . . ?
B4 B5 B6 108.39(15) . . ?
C1 B5 B10 104.14(15) . . ?
B9 B5 B10 60.13(13) . . y
B4 B5 B10 108.07(15) . . ?
B6 B5 B10 59.32(12) . . y
C1 B5 H5 119.6(11) . . n
B9 B5 H5 127.3(11) . . n
B4 B5 H5 119.8(11) . . n
B6 B5 H5 119.1(11) . . n
B10 B5 H5 126.8(11) . . n
C2 B6 C1 56.26(11) . . y
C2 B6 B10 104.12(14) . . ?
C1 B6 B10 103.96(15) . . ?
C2 B6 B11 58.05(11) . . y
C1 B6 B11 103.46(14) . . ?
B10 B6 B11 60.38(12) . . y
C2 B6 B5 103.63(15) . . ?
C1 B6 B5 57.95(12) . . y
B10 B6 B5 60.47(12) . . y
B11 B6 B5 108.27(15) . . ?
C2 B6 H6 116.3(11) . . n
C1 B6 H6 116.5(11) . . n
B10 B6 H6 133.7(10) . . n
B11 B6 H6 124.7(11) . . n
B5 B6 H6 124.7(11) . . n
C2 B7 B12 104.31(15) . . ?
C2 B7 B11 58.51(11) . . y
B12 B7 B11 60.02(12) . . y
C2 B7 B8 104.27(14) . . ?
B12 B7 B8 60.41(13) . . y
B11 B7 B8 108.34(15) . . ?
C2 B7 B3 59.74(11) . . y
B12 B7 B3 108.59(15) . . ?
B11 B7 B3 109.37(14) . . ?
B8 B7 B3 59.41(11) . . y
C2 B7 H7 116.8(11) . . n
B12 B7 H7 129.9(11) . . n
B11 B7 H7 119.8(11) . . n
B8 B7 H7 127.9(11) . . n
B3 B7 H7 116.1(11) . . n
B3 B8 B4 60.64(11) . . y
B3 B8 B7 60.50(12) . . y
B4 B8 B7 107.91(14) . . ?
B3 B8 B9 109.01(14) . . ?
B4 B8 B9 59.91(12) . . y
B7 B8 B9 107.42(16) . . ?
B3 B8 B12 108.71(15) . . ?
B4 B8 B12 107.71(15) . . ?
B7 B8 B12 59.47(13) . . y
B9 B8 B12 59.83(13) . . y
B3 B8 H8 117.9(10) . . n
B4 B8 H8 118.1(11) . . n
B7 B8 H8 124.0(11) . . n
B9 B8 H8 122.1(11) . . n
B12 B8 H8 125.8(10) . . n
B5 B9 B4 60.06(12) . . y
B5 B9 B12 108.09(16) . . ?
B4 B9 B12 107.73(15) . . ?
B5 B9 B10 60.14(12) . . y
B4 B9 B10 108.14(15) . . ?
B12 B9 B10 60.14(13) . . y
B5 B9 B8 107.95(15) . . ?
B4 B9 B8 59.63(12) . . y
B12 B9 B8 60.14(12) . . y
B10 B9 B8 108.34(16) . . ?
B5 B9 H9 121.6(11) . . n
B4 B9 H9 120.3(11) . . n
B12 B9 H9 122.7(11) . . n
B10 B9 H9 123.1(11) . . n
B8 B9 H9 120.7(11) . . n
B6 B10 B11 60.16(13) . . y
B6 B10 B9 108.12(15) . . ?
B11 B10 B9 107.69(15) . . ?
B6 B10 B5 60.21(12) . . y
B11 B10 B5 107.89(15) . . ?
B9 B10 B5 59.73(13) . . y
B6 B10 B12 107.98(15) . . ?
B11 B10 B12 59.69(13) . . y
B9 B10 B12 59.91(13) . . y
B5 B10 B12 107.57(15) . . ?
B6 B10 H10 119.9(11) . . n
B11 B10 H10 122.5(12) . . n
B9 B10 H10 122.4(11) . . n
B5 B10 H10 120.3(11) . . n
B12 B10 H10 123.9(11) . . n
C2 B11 B12 103.97(15) . . ?
C2 B11 B6 59.35(11) . . y
B12 B11 B6 107.96(16) . . ?
C2 B11 B7 58.26(11) . . y
B12 B11 B7 59.83(12) . . y
B6 B11 B7 108.48(15) . . ?
C2 B11 B10 104.41(15) . . ?
B12 B11 B10 60.36(13) . . y
B6 B11 B10 59.46(12) . . y
B7 B11 B10 108.22(16) . . ?
C2 B11 H11 118.3(11) . . n
B12 B11 H11 129.2(11) . . n
B6 B11 H11 117.0(11) . . n
B7 B11 H11 120.9(11) . . n
B10 B11 H11 126.5(11) . . n
B7 B12 B11 60.14(12) . . y
B7 B12 B9 108.10(15) . . ?
B11 B12 B9 107.94(15) . . ?
B7 B12 B10 108.15(15) . . ?
B11 B12 B10 59.96(13) . . y
B9 B12 B10 59.95(13) . . y
B7 B12 B8 60.12(12) . . y
B11 B12 B8 108.21(14) . . ?
B9 B12 B8 60.04(13) . . y
B10 B12 B8 108.12(15) . . ?
B7 B12 H12 121.9(11) . . n
B11 B12 H12 120.9(12) . . n
B9 B12 H12 122.0(12) . . n
B10 B12 H12 120.8(11) . . n
B8 B12 H12 122.6(11) . . n
C32 C31 C36 117.12(17) . . y
C32 C31 B3 120.04(16) . . y
C36 C31 B3 122.64(16) . . y
C33 C32 C31 121.66(18) . . ?
C33 C32 H32 119.2 . . n
C31 C32 H32 119.2 . . n
C34 C33 C32 120.23(18) . . ?
C34 C33 H33 119.9 . . n
C32 C33 H33 119.9 . . n
C35 C34 C33 119.36(18) . . ?
C35 C34 H34 120.3 . . n
C33 C34 H34 120.3 . . n
C34 C35 C36 120.47(18) . . ?
C34 C35 H35 119.8 . . n
C36 C35 H35 119.8 . . n
C35 C36 C31 121.15(18) . . ?
C35 C36 H36 119.4 . . n
C31 C36 H36 119.4 . . ?

loop_
_geom_bond_atom_site_label_1
_geom_bond_atom_site_label_2
_geom_bond_distance
_geom_bond_site_symmetry_2
_geom_bond_publ_flag
C1 C2 1.626(3) . y
C1 B4 1.692(3) . y
C1 B5 1.699(3) . y
C1 B6 1.725(3) . y
C1 B3 1.734(3) . y
C1 H1 1.052(14) . y
C2 B7 1.695(3) . y
C2 B11 1.700(3) . y
C2 B6 1.724(3) . y
C2 B3 1.740(3) . y
C2 H2 1.060(15) . y
B3 C31 1.566(3) . y
B3 B8 1.774(3) . y
B3 B4 1.791(3) . y
B3 B7 1.793(3) . y
B4 B8 1.774(3) . y
B4 B9 1.780(3) . y
B4 B5 1.781(3) . y
B4 H4 1.103(15) . n
B5 B9 1.779(3) . y
B5 B6 1.782(3) . y
B5 B10 1.787(3) . y
B5 H5 1.104(15) . n
B6 B10 1.766(3) . y
B6 B11 1.779(3) . y
B6 H6 1.092(15) . n
B7 B12 1.774(3) . y
B7 B11 1.780(3) . y
B7 B8 1.786(3) . y
B7 H7 1.086(15) . n
B8 B9 1.789(3) . y
B8 B12 1.791(3) . y
B8 H8 1.120(14) . n
B9 B12 1.786(3) . y
B9 B10 1.786(3) . y
B9 H9 1.102(15) . n
B10 B11 1.783(3) . y
B10 B12 1.790(3) . y
B10 H10 1.099(15) . n
B11 B12 1.778(3) . y
B11 H11 1.100(15) . n
B12 H12 1.086(15) . n
C31 C32 1.396(2) . y
C31 C36 1.400(3) . y
C32 C33 1.385(3) . ?
C32 H32 0.9300 . n
C33 C34 1.383(3) . ?
C33 H33 0.9300 . n
C34 C35 1.379(3) . ?
C34 H34 0.9300 . n
C35 C36 1.390(3) . ?
C35 H35 0.9300 . n
C36 H36 0.9300 . n

loop_
_geom_torsion_atom_site_label_1
_geom_torsion_atom_site_label_2
_geom_torsion_atom_site_label_3
_geom_torsion_atom_site_label_4
_geom_torsion
_geom_torsion_site_symmetry_1
_geom_torsion_site_symmetry_2
_geom_torsion_site_symmetry_3
_geom_torsion_site_symmetry_4
_geom_torsion_publ_flag
B4 C1 C2 B7 -0.01(19) . . . . ?
B5 C1 C2 B7 68.94(18) . . . . ?
B6 C1 C2 B7 108.05(16) . . . . ?
B3 C1 C2 B7 -40.17(14) . . . . ?
B4 C1 C2 B11 -68.61(18) . . . . ?
B5 C1 C2 B11 0.34(19) . . . . ?
B6 C1 C2 B11 39.45(14) . . . . ?
B3 C1 C2 B11 -108.77(15) . . . . ?
B4 C1 C2 B6 -108.06(15) . . . . ?
B5 C1 C2 B6 -39.11(14) . . . . ?
B3 C1 C2 B6 -148.22(14) . . . . ?
B4 C1 C2 B3 40.16(14) . . . . ?
B5 C1 C2 B3 109.11(15) . . . . ?
B6 C1 C2 B3 148.22(14) . . . . ?
C2 C1 B3 C31 -110.03(18) . . . . ?
B4 C1 B3 C31 112.12(19) . . . . ?
B5 C1 B3 C31 147.80(17) . . . . ?
B6 C1 B3 C31 -141.24(17) . . . . ?
B4 C1 B3 C2 -137.85(14) . . . . ?
B5 C1 B3 C2 -102.17(16) . . . . ?
B6 C1 B3 C2 -31.21(14) . . . . ?
C2 C1 B3 B8 97.17(14) . . . . ?
B4 C1 B3 B8 -40.68(13) . . . . ?
B5 C1 B3 B8 -5.0(2) . . . . ?
B6 C1 B3 B8 65.96(18) . . . . ?
C2 C1 B3 B4 137.85(14) . . . . ?
B5 C1 B3 B4 35.67(15) . . . . ?
B6 C1 B3 B4 106.64(16) . . . . ?
C2 C1 B3 B7 35.48(13) . . . . ?
B4 C1 B3 B7 -102.36(15) . . . . ?
B5 C1 B3 B7 -66.69(18) . . . . ?
B6 C1 B3 B7 4.28(19) . . . . ?
C1 C2 B3 C31 108.44(18) . . . . ?
B7 C2 B3 C31 -113.95(19) . . . . ?
B11 C2 B3 C31 -149.78(17) . . . . ?
B6 C2 B3 C31 139.60(17) . . . . ?
B7 C2 B3 C1 137.61(15) . . . . ?
B11 C2 B3 C1 101.78(16) . . . . ?
B6 C2 B3 C1 31.16(14) . . . . ?
C1 C2 B3 B8 -96.68(14) . . . . ?
B7 C2 B3 B8 40.94(13) . . . . ?
B11 C2 B3 B8 5.1(2) . . . . ?
B6 C2 B3 B8 -65.52(18) . . . . ?
C1 C2 B3 B4 -35.34(12) . . . . ?
B7 C2 B3 B4 102.27(15) . . . . ?
B11 C2 B3 B4 66.44(18) . . . . ?
B6 C2 B3 B4 -4.19(18) . . . . ?
C1 C2 B3 B7 -137.61(15) . . . . ?
B11 C2 B3 B7 -35.83(15) . . . . ?
B6 C2 B3 B7 -106.46(16) . . . . ?
C2 C1 B4 B8 1.18(19) . . . . ?
B5 C1 B4 B8 -103.17(16) . . . . ?
B6 C1 B4 B8 -67.00(18) . . . . ?
B3 C1 B4 B8 41.01(13) . . . . ?
C2 C1 B4 B9 63.77(17) . . . . ?
B5 C1 B4 B9 -40.58(14) . . . . ?
B6 C1 B4 B9 -4.4(2) . . . . ?
B3 C1 B4 B9 103.60(15) . . . . ?
C2 C1 B4 B5 104.35(15) . . . . ?
B6 C1 B4 B5 36.18(15) . . . . ?
B3 C1 B4 B5 144.18(15) . . . . ?
C2 C1 B4 B3 -39.83(13) . . . . ?
B5 C1 B4 B3 -144.18(15) . . . . ?
B6 C1 B4 B3 -108.01(16) . . . . ?
C31 B3 B4 C1 -108.59(18) . . . . ?
C2 B3 B4 C1 34.63(12) . . . . ?
B8 B3 B4 C1 132.56(15) . . . . ?
B7 B3 B4 C1 93.88(14) . . . . ?
C31 B3 B4 B8 118.84(19) . . . . ?
C1 B3 B4 B8 -132.56(15) . . . . ?
C2 B3 B4 B8 -97.93(15) . . . . ?
B7 B3 B4 B8 -38.68(14) . . . . ?
C31 B3 B4 B9 155.64(16) . . . . ?
C1 B3 B4 B9 -95.77(16) . . . . ?
C2 B3 B4 B9 -61.14(17) . . . . ?
B8 B3 B4 B9 36.80(14) . . . . ?
B7 B3 B4 B9 -1.88(18) . . . . ?
C31 B3 B4 B5 -140.54(17) . . . . ?
C1 B3 B4 B5 -31.95(13) . . . . ?
C2 B3 B4 B5 2.68(18) . . . . ?
B8 B3 B4 B5 100.62(16) . . . . ?
B7 B3 B4 B5 61.94(17) . . . . ?
C2 C1 B5 B9 -63.88(18) . . . . ?
B4 C1 B5 B9 40.53(14) . . . . ?
B6 C1 B5 B9 -102.62(16) . . . . ?
B3 C1 B5 B9 5.0(2) . . . . ?
C2 C1 B5 B4 -104.42(15) . . . . ?
B6 C1 B5 B4 -143.15(15) . . . . ?
B3 C1 B5 B4 -35.56(15) . . . . ?
C2 C1 B5 B6 38.73(14) . . . . ?
B4 C1 B5 B6 143.15(15) . . . . ?
B3 C1 B5 B6 107.60(16) . . . . ?
C2 C1 B5 B10 -1.71(19) . . . . ?
B4 C1 B5 B10 102.71(15) . . . . ?
B6 C1 B5 B10 -40.45(14) . . . . ?
B3 C1 B5 B10 67.15(19) . . . . ?
B8 B4 B5 C1 95.83(16) . . . . ?
B9 B4 B5 C1 133.22(16) . . . . ?
B3 B4 B5 C1 32.36(13) . . . . ?
C1 B4 B5 B9 -133.22(16) . . . . ?
B8 B4 B5 B9 -37.39(15) . . . . ?
B3 B4 B5 B9 -100.86(16) . . . . ?
C1 B4 B5 B6 -32.93(13) . . . . ?
B8 B4 B5 B6 62.90(18) . . . . ?
B9 B4 B5 B6 100.29(17) . . . . ?
B3 B4 B5 B6 -0.57(19) . . . . ?
C1 B4 B5 B10 -95.73(16) . . . . ?
B8 B4 B5 B10 0.10(19) . . . . ?
B9 B4 B5 B10 37.49(15) . . . . ?
B3 B4 B5 B10 -63.37(18) . . . . ?
B7 C2 B6 C1 -101.94(16) . . . . ?
B11 C2 B6 C1 -138.29(15) . . . . ?
B3 C2 B6 C1 -31.16(14) . . . . ?
C1 C2 B6 B10 97.53(16) . . . . ?
B7 C2 B6 B10 -4.4(2) . . . . ?
B11 C2 B6 B10 -40.75(15) . . . . ?
B3 C2 B6 B10 66.38(19) . . . . ?
C1 C2 B6 B11 138.29(15) . . . . ?
B7 C2 B6 B11 36.35(16) . . . . ?
B3 C2 B6 B11 107.13(16) . . . . ?
C1 C2 B6 B5 35.05(13) . . . . ?
B7 C2 B6 B5 -66.88(19) . . . . ?
B11 C2 B6 B5 -103.24(15) . . . . ?
B3 C2 B6 B5 3.89(19) . . . . ?
B4 C1 B6 C2 102.40(16) . . . . ?
B5 C1 B6 C2 138.81(15) . . . . ?
B3 C1 B6 C2 31.35(14) . . . . ?
C2 C1 B6 B10 -97.84(15) . . . . ?
B4 C1 B6 B10 4.6(2) . . . . ?
B5 C1 B6 B10 40.98(14) . . . . ?
B3 C1 B6 B10 -66.48(19) . . . . ?
C2 C1 B6 B11 -35.49(13) . . . . ?
B4 C1 B6 B11 66.91(18) . . . . ?
B5 C1 B6 B11 103.33(15) . . . . ?
B3 C1 B6 B11 -4.14(19) . . . . ?
C2 C1 B6 B5 -138.81(15) . . . . ?
B4 C1 B6 B5 -36.41(15) . . . . ?
B3 C1 B6 B5 -107.46(16) . . . . ?
C1 B5 B6 C2 -34.30(12) . . . . ?
B9 B5 B6 C2 61.60(17) . . . . ?
B4 B5 B6 C2 -1.84(18) . . . . ?
B10 B5 B6 C2 98.70(15) . . . . ?
B9 B5 B6 C1 95.89(15) . . . . ?
B4 B5 B6 C1 32.46(13) . . . . ?
B10 B5 B6 C1 132.99(15) . . . . ?
C1 B5 B6 B10 -132.99(15) . . . . ?
B9 B5 B6 B10 -37.10(14) . . . . ?
B4 B5 B6 B10 -100.53(16) . . . . ?
C1 B5 B6 B11 -94.73(15) . . . . ?
B9 B5 B6 B11 1.16(19) . . . . ?
B4 B5 B6 B11 -62.27(18) . . . . ?
B10 B5 B6 B11 38.26(14) . . . . ?
C1 C2 B7 B12 -63.70(18) . . . . ?
B11 C2 B7 B12 40.45(15) . . . . ?
B6 C2 B7 B12 4.3(2) . . . . ?
B3 C2 B7 B12 -103.42(16) . . . . ?
C1 C2 B7 B11 -104.15(16) . . . . ?
B6 C2 B7 B11 -36.11(16) . . . . ?
B3 C2 B7 B11 -143.87(15) . . . . ?
C1 C2 B7 B8 -1.15(19) . . . . ?
B11 C2 B7 B8 103.00(16) . . . . ?
B6 C2 B7 B8 66.88(19) . . . . ?
B3 C2 B7 B8 -40.87(13) . . . . ?
C1 C2 B7 B3 39.72(14) . . . . ?
B11 C2 B7 B3 143.87(15) . . . . ?
B6 C2 B7 B3 107.76(17) . . . . ?
C31 B3 B7 C2 108.94(19) . . . . ?
C1 B3 B7 C2 -34.79(12) . . . . ?
B8 B3 B7 C2 -132.55(15) . . . . ?
B4 B3 B7 C2 -94.05(14) . . . . ?
C31 B3 B7 B12 -155.00(17) . . . . ?
C1 B3 B7 B12 61.28(17) . . . . ?
C2 B3 B7 B12 96.07(16) . . . . ?
B8 B3 B7 B12 -36.48(14) . . . . ?
B4 B3 B7 B12 2.02(19) . . . . ?
C31 B3 B7 B11 141.14(17) . . . . ?
C1 B3 B7 B11 -2.58(18) . . . . ?
C2 B3 B7 B11 32.21(14) . . . . ?
B8 B3 B7 B11 -100.34(17) . . . . ?
B4 B3 B7 B11 -61.84(18) . . . . ?
C31 B3 B7 B8 -118.51(19) . . . . ?
C1 B3 B7 B8 97.76(15) . . . . ?
C2 B3 B7 B8 132.55(15) . . . . ?
B4 B3 B7 B8 38.50(13) . . . . ?
C31 B3 B8 B4 -110.5(2) . . . . ?
C1 B3 B8 B4 39.48(13) . . . . ?
C2 B3 B8 B4 96.85(15) . . . . ?
B7 B3 B8 B4 136.37(15) . . . . ?
C31 B3 B8 B7 113.1(2) . . . . ?
C1 B3 B8 B7 -96.89(14) . . . . ?
C2 B3 B8 B7 -39.51(13) . . . . ?
B4 B3 B8 B7 -136.37(15) . . . . ?
C31 B3 B8 B9 -147.17(19) . . . . ?
C1 B3 B8 B9 2.83(19) . . . . ?
C2 B3 B8 B9 60.20(18) . . . . ?
B4 B3 B8 B9 -36.65(15) . . . . ?
B7 B3 B8 B9 99.72(17) . . . . ?
C31 B3 B8 B12 149.22(18) . . . . ?
C1 B3 B8 B12 -60.77(18) . . . . ?
C2 B3 B8 B12 -3.40(18) . . . . ?
B4 B3 B8 B12 -100.25(17) . . . . ?
B7 B3 B8 B12 36.12(14) . . . . ?
C1 B4 B8 B3 -40.98(13) . . . . ?
B9 B4 B8 B3 -139.29(16) . . . . ?
B5 B4 B8 B3 -102.12(16) . . . . ?
C1 B4 B8 B7 -1.84(19) . . . . ?
B9 B4 B8 B7 -100.15(17) . . . . ?
B5 B4 B8 B7 -62.98(18) . . . . ?
B3 B4 B8 B7 39.14(14) . . . . ?
C1 B4 B8 B9 98.31(15) . . . . ?
B5 B4 B8 B9 37.17(14) . . . . ?
B3 B4 B8 B9 139.29(16) . . . . ?
C1 B4 B8 B12 60.95(18) . . . . ?
B9 B4 B8 B12 -37.36(15) . . . . ?
B5 B4 B8 B12 -0.19(19) . . . . ?
B3 B4 B8 B12 101.93(16) . . . . ?
C2 B7 B8 B3 41.04(13) . . . . ?
B12 B7 B8 B3 139.60(15) . . . . ?
B11 B7 B8 B3 102.12(15) . . . . ?
C2 B7 B8 B4 1.84(19) . . . . ?
B12 B7 B8 B4 100.40(16) . . . . ?
B11 B7 B8 B4 62.92(18) . . . . ?
B3 B7 B8 B4 -39.20(14) . . . . ?
C2 B7 B8 B9 -61.36(17) . . . . ?
B12 B7 B8 B9 37.20(14) . . . . ?
B11 B7 B8 B9 -0.28(19) . . . . ?
B3 B7 B8 B9 -102.40(15) . . . . ?
C2 B7 B8 B12 -98.56(15) . . . . ?
B11 B7 B8 B12 -37.48(14) . . . . ?
B3 B7 B8 B12 -139.60(15) . . . . ?
C1 B5 B9 B4 -39.60(14) . . . . ?
B6 B5 B9 B4 -101.40(16) . . . . ?
B10 B5 B9 B4 -138.15(16) . . . . ?
C1 B5 B9 B12 60.86(19) . . . . ?
B4 B5 B9 B12 100.47(16) . . . . ?
B6 B5 B9 B12 -0.9(2) . . . . ?
B10 B5 B9 B12 -37.68(14) . . . . ?
C1 B5 B9 B10 98.54(16) . . . . ?
B4 B5 B9 B10 138.15(16) . . . . ?
B6 B5 B9 B10 36.74(14) . . . . ?
C1 B5 B9 B8 -2.7(2) . . . . ?
B4 B5 B9 B8 36.88(15) . . . . ?
B6 B5 B9 B8 -64.52(19) . . . . ?
B10 B5 B9 B8 -101.27(17) . . . . ?
C1 B4 B9 B5 39.86(14) . . . . ?
B8 B4 B9 B5 138.57(16) . . . . ?
B3 B4 B9 B5 102.11(16) . . . . ?
C1 B4 B9 B12 -61.21(18) . . . . ?
B8 B4 B9 B12 37.50(15) . . . . ?
B5 B4 B9 B12 -101.07(17) . . . . ?
B3 B4 B9 B12 1.0(2) . . . . ?
C1 B4 B9 B10 2.35(19) . . . . ?
B8 B4 B9 B10 101.06(17) . . . . ?
B5 B4 B9 B10 -37.51(15) . . . . ?
B3 B4 B9 B10 64.60(19) . . . . ?
C1 B4 B9 B8 -98.71(15) . . . . ?
B5 B4 B9 B8 -138.57(16) . . . . ?
B3 B4 B9 B8 -36.46(14) . . . . ?
B3 B8 B9 B5 -0.1(2) . . . . ?
B4 B8 B9 B5 -37.07(15) . . . . ?
B7 B8 B9 B5 63.93(19) . . . . ?
B12 B8 B9 B5 100.97(17) . . . . ?
B3 B8 B9 B4 36.96(14) . . . . ?
B7 B8 B9 B4 101.00(15) . . . . ?
B12 B8 B9 B4 138.04(16) . . . . ?
B3 B8 B9 B12 -101.08(17) . . . . ?
B4 B8 B9 B12 -138.04(16) . . . . ?
B7 B8 B9 B12 -37.04(14) . . . . ?
B3 B8 B9 B10 -63.76(19) . . . . ?
B4 B8 B9 B10 -100.71(16) . . . . ?
B7 B8 B9 B10 0.28(19) . . . . ?
B12 B8 B9 B10 37.33(14) . . . . ?
C2 B6 B10 B11 39.58(14) . . . . ?
C1 B6 B10 B11 97.73(15) . . . . ?
B5 B6 B10 B11 137.44(16) . . . . ?
C2 B6 B10 B9 -60.84(19) . . . . ?
C1 B6 B10 B9 -2.7(2) . . . . ?
B11 B6 B10 B9 -100.42(17) . . . . ?
B5 B6 B10 B9 37.02(15) . . . . ?
C2 B6 B10 B5 -97.86(15) . . . . ?
C1 B6 B10 B5 -39.70(13) . . . . ?
B11 B6 B10 B5 -137.44(16) . . . . ?
C2 B6 B10 B12 2.5(2) . . . . ?
C1 B6 B10 B12 60.67(19) . . . . ?
B11 B6 B10 B12 -37.07(15) . . . . ?
B5 B6 B10 B12 100.37(17) . . . . ?
B5 B9 B10 B6 -37.23(15) . . . . ?
B4 B9 B10 B6 0.2(2) . . . . ?
B12 B9 B10 B6 100.71(17) . . . . ?
B8 B9 B10 B6 63.38(19) . . . . ?
B5 B9 B10 B11 -100.79(16) . . . . ?
B4 B9 B10 B11 -63.31(19) . . . . ?
B12 B9 B10 B11 37.14(14) . . . . ?
B8 B9 B10 B11 -0.2(2) . . . . ?
B4 B9 B10 B5 37.48(14) . . . . ?
B12 B9 B10 B5 137.93(15) . . . . ?
B8 B9 B10 B5 100.61(16) . . . . ?
B5 B9 B10 B12 -137.93(15) . . . . ?
B4 B9 B10 B12 -100.46(16) . . . . ?
B8 B9 B10 B12 -37.32(14) . . . . ?
C1 B5 B10 B6 40.45(13) . . . . ?
B9 B5 B10 B6 138.51(16) . . . . ?
B4 B5 B10 B6 101.08(16) . . . . ?
C1 B5 B10 B11 2.39(19) . . . . ?
B9 B5 B10 B11 100.44(17) . . . . ?
B4 B5 B10 B11 63.02(19) . . . . ?
B6 B5 B10 B11 -38.06(14) . . . . ?
C1 B5 B10 B9 -98.05(15) . . . . ?
B4 B5 B10 B9 -37.42(14) . . . . ?
B6 B5 B10 B9 -138.51(16) . . . . ?
C1 B5 B10 B12 -60.60(18) . . . . ?
B9 B5 B10 B12 37.45(15) . . . . ?
B4 B5 B10 B12 0.0(2) . . . . ?
B6 B5 B10 B12 -101.06(17) . . . . ?
C1 C2 B11 B12 63.67(18) . . . . ?
B7 C2 B11 B12 -40.28(14) . . . . ?
B6 C2 B11 B12 102.82(17) . . . . ?
B3 C2 B11 B12 -4.6(2) . . . . ?
C1 C2 B11 B6 -39.15(14) . . . . ?
B7 C2 B11 B6 -143.10(16) . . . . ?
B3 C2 B11 B6 -107.38(17) . . . . ?
C1 C2 B11 B7 103.95(16) . . . . ?
B6 C2 B11 B7 143.10(16) . . . . ?
B3 C2 B11 B7 35.72(15) . . . . ?
C1 C2 B11 B10 1.21(19) . . . . ?
B7 C2 B11 B10 -102.75(16) . . . . ?
B6 C2 B11 B10 40.35(14) . . . . ?
B3 C2 B11 B10 -67.03(19) . . . . ?
C1 B6 B11 C2 34.68(12) . . . . ?
B10 B6 B11 C2 133.27(16) . . . . ?
B5 B6 B11 C2 94.97(15) . . . . ?
C2 B6 B11 B12 -95.91(16) . . . . ?
C1 B6 B11 B12 -61.23(18) . . . . ?
B10 B6 B11 B12 37.35(14) . . . . ?
B5 B6 B11 B12 -0.95(19) . . . . ?
C2 B6 B11 B7 -32.57(14) . . . . ?
C1 B6 B11 B7 2.11(19) . . . . ?
B10 B6 B11 B7 100.69(17) . . . . ?
B5 B6 B11 B7 62.40(18) . . . . ?
C2 B6 B11 B10 -133.27(16) . . . . ?
C1 B6 B11 B10 -98.59(16) . . . . ?
B5 B6 B11 B10 -38.30(14) . . . . ?
B12 B7 B11 C2 -133.47(16) . . . . ?
B8 B7 B11 C2 -95.82(15) . . . . ?
B3 B7 B11 C2 -32.68(14) . . . . ?
C2 B7 B11 B12 133.47(16) . . . . ?
B8 B7 B11 B12 37.65(14) . . . . ?
B3 B7 B11 B12 100.79(16) . . . . ?
C2 B7 B11 B6 33.00(14) . . . . ?
B12 B7 B11 B6 -100.47(17) . . . . ?
B8 B7 B11 B6 -62.82(18) . . . . ?
B3 B7 B11 B6 0.3(2) . . . . ?
C2 B7 B11 B10 95.99(16) . . . . ?
B12 B7 B11 B10 -37.48(14) . . . . ?
B8 B7 B11 B10 0.17(19) . . . . ?
B3 B7 B11 B10 63.32(18) . . . . ?
B6 B10 B11 C2 -40.30(14) . . . . ?
B9 B10 B11 C2 60.84(18) . . . . ?
B5 B10 B11 C2 -2.22(19) . . . . ?
B12 B10 B11 C2 98.09(16) . . . . ?
B6 B10 B11 B12 -138.39(16) . . . . ?
B9 B10 B11 B12 -37.24(14) . . . . ?
B5 B10 B11 B12 -100.30(16) . . . . ?
B9 B10 B11 B6 101.15(16) . . . . ?
B5 B10 B11 B6 38.09(14) . . . . ?
B12 B10 B11 B6 138.39(16) . . . . ?
B6 B10 B11 B7 -101.14(16) . . . . ?
B9 B10 B11 B7 0.0(2) . . . . ?
B5 B10 B11 B7 -63.05(19) . . . . ?
B12 B10 B11 B7 37.25(14) . . . . ?
C2 B7 B12 B11 -39.69(14) . . . . ?
B8 B7 B12 B11 -138.18(16) . . . . ?
B3 B7 B12 B11 -102.12(16) . . . . ?
C2 B7 B12 B9 61.03(19) . . . . ?
B11 B7 B12 B9 100.72(17) . . . . ?
B8 B7 B12 B9 -37.46(14) . . . . ?
B3 B7 B12 B9 -1.4(2) . . . . ?
C2 B7 B12 B10 -2.4(2) . . . . ?
B11 B7 B12 B10 37.28(15) . . . . ?
B8 B7 B12 B10 -100.90(17) . . . . ?
B3 B7 B12 B10 -64.84(19) . . . . ?
C2 B7 B12 B8 98.49(15) . . . . ?
B11 B7 B12 B8 138.18(16) . . . . ?
B3 B7 B12 B8 36.06(14) . . . . ?
C2 B11 B12 B7 39.50(14) . . . . ?
B6 B11 B12 B7 101.36(16) . . . . ?
B10 B11 B12 B7 138.32(16) . . . . ?
C2 B11 B12 B9 -61.50(19) . . . . ?
B6 B11 B12 B9 0.4(2) . . . . ?
B7 B11 B12 B9 -101.00(16) . . . . ?
B10 B11 B12 B9 37.32(14) . . . . ?
C2 B11 B12 B10 -98.83(16) . . . . ?
B6 B11 B12 B10 -36.96(14) . . . . ?
B7 B11 B12 B10 -138.32(16) . . . . ?
C2 B11 B12 B8 2.0(2) . . . . ?
B6 B11 B12 B8 63.87(19) . . . . ?
B7 B11 B12 B8 -37.49(15) . . . . ?
B10 B11 B12 B8 100.83(17) . . . . ?
B5 B9 B12 B7 -63.24(19) . . . . ?
B4 B9 B12 B7 0.2(2) . . . . ?
B10 B9 B12 B7 -100.92(17) . . . . ?
B8 B9 B12 B7 37.50(14) . . . . ?
B5 B9 B12 B11 0.4(2) . . . . ?
B4 B9 B12 B11 63.82(19) . . . . ?
B10 B9 B12 B11 -37.33(14) . . . . ?
B8 B9 B12 B11 101.09(16) . . . . ?
B5 B9 B12 B10 37.68(14) . . . . ?
B4 B9 B12 B10 101.14(16) . . . . ?
B8 B9 B12 B10 138.42(15) . . . . ?
B5 B9 B12 B8 -100.74(16) . . . . ?
B4 B9 B12 B8 -37.28(14) . . . . ?
B10 B9 B12 B8 -138.42(15) . . . . ?
B6 B10 B12 B7 -0.1(2) . . . . ?
B11 B10 B12 B7 -37.37(15) . . . . ?
B9 B10 B12 B7 100.85(16) . . . . ?
B5 B10 B12 B7 63.48(19) . . . . ?
B6 B10 B12 B11 37.27(15) . . . . ?
B9 B10 B12 B11 138.21(15) . . . . ?
B5 B10 B12 B11 100.84(16) . . . . ?
B6 B10 B12 B9 -100.94(17) . . . . ?
B11 B10 B12 B9 -138.21(15) . . . . ?
B5 B10 B12 B9 -37.37(14) . . . . ?
B6 B10 B12 B8 -63.7(2) . . . . ?
B11 B10 B12 B8 -100.99(16) . . . . ?
B9 B10 B12 B8 37.22(14) . . . . ?
B5 B10 B12 B8 -0.1(2) . . . . ?
B3 B8 B12 B7 -36.55(14) . . . . ?
B4 B8 B12 B7 -100.75(16) . . . . ?
B9 B8 B12 B7 -138.14(15) . . . . ?
B3 B8 B12 B11 0.9(2) . . . . ?
B4 B8 B12 B11 -63.25(19) . . . . ?
B7 B8 B12 B11 37.50(15) . . . . ?
B9 B8 B12 B11 -100.64(17) . . . . ?
B3 B8 B12 B9 101.59(16) . . . . ?
B4 B8 B12 B9 37.39(14) . . . . ?
B7 B8 B12 B9 138.14(15) . . . . ?
B3 B8 B12 B10 64.40(19) . . . . ?
B4 B8 B12 B10 0.2(2) . . . . ?
B7 B8 B12 B10 100.96(16) . . . . ?
B9 B8 B12 B10 -37.19(14) . . . . ?
C1 B3 C31 C32 155.93(16) . . . . y
C2 B3 C31 C32 89.0(2) . . . . y
B8 B3 C31 C32 -58.9(3) . . . . ?
B4 B3 C31 C32 -134.77(18) . . . . ?
B7 B3 C31 C32 18.6(3) . . . . ?
C1 B3 C31 C36 -29.3(3) . . . . y
C2 B3 C31 C36 -96.2(2) . . . . y
B8 B3 C31 C36 115.9(2) . . . . ?
B4 B3 C31 C36 40.0(2) . . . . ?
B7 B3 C31 C36 -166.59(17) . . . . ?
C36 C31 C32 C33 -0.7(3) . . . . ?
B3 C31 C32 C33 174.38(17) . . . . ?
C31 C32 C33 C34 0.9(3) . . . . ?
C32 C33 C34 C35 0.1(3) . . . . ?
C33 C34 C35 C36 -1.2(3) . . . . ?
C34 C35 C36 C31 1.4(3) . . . . ?
C32 C31 C36 C35 -0.4(3) . . . . ?
B3 C31 C36 C35 -175.34(17) . . . . ?
